data_2220400
loop_
_publ_author_name
'Yang, Hai-Zhou'
'Gao, Hai-Tao'
'Yang, Xu-Hong'

_publ_section_title 3,3'-Bis(4-chlorophenyl)-2,2'-(<i>m</i>-phenylenedioxy)diquinazolin-4(3<i>H</i>)-one
_journal_coeditor_code AT2685
_journal_issue 1
_journal_name_full 'Acta Crystallographica Section E'
_journal_page_first o59
_journal_page_last o60
_journal_paper_doi 10.1107/S1600536808040567
_journal_volume 65
_journal_year 2009
_chemical_formula_iupac 'C34 H20 Cl2 N4 O4'
_chemical_formula_moiety 'C34 H20 Cl2 N4 O4'
_chemical_formula_sum 'C34 H20 Cl2 N4 O4'
_chemical_formula_weight 619.44
_chemical_name_systematic
;
3,3'-Bis(4-chlorophenyl)-2,2'-(<i>m</i>-phenylenedioxy)diquinazolin-
4(3<i>H</i>)-one
;
_space_group_IT_number 15
_symmetry_cell_setting monoclinic
_symmetry_space_group_name_Hall '-C 2yc'
_symmetry_space_group_name_H-M 'C 1 2/c 1'
_atom_sites_solution_hydrogens geom
_atom_sites_solution_primary direct
_atom_sites_solution_secondary difmap
_audit_creation_method SHELXL97
_cell_angle_alpha 90.00
_cell_angle_beta 122.7440(10)
_cell_angle_gamma 90.00
_cell_formula_units_Z 8
_cell_length_a 28.043(2)
_cell_length_b 11.3563(8)
_cell_length_c 21.5497(16)
_cell_measurement_reflns_used 1972
_cell_measurement_temperature 296(2)
_cell_measurement_theta_max 19.80
_cell_measurement_theta_min 2.25
_cell_volume 5772.3(7)
_computing_cell_refinement 'SAINT (Bruker, 2000)'
_computing_data_collection 'SMART (Bruker, 2000)'
_computing_data_reduction 'SAINT (Bruker, 2000)'
_computing_molecular_graphics 'SHELXTL (Sheldrick, 2008)'
_computing_publication_material 'SHELXTL (Sheldrick, 2008)'
_computing_structure_refinement 'SHELXL97 (Sheldrick, 2008)'
_computing_structure_solution 'SHELXS97 (Sheldrick, 2008)'
_diffrn_ambient_temperature 296(2)
_diffrn_measured_fraction_theta_full 0.991
_diffrn_measured_fraction_theta_max 0.991
_diffrn_measurement_device_type 'Bruker SMART APEX CCD area-detector'
_diffrn_measurement_method '\f and \w'
_diffrn_radiation_monochromator graphite
_diffrn_radiation_source 'fine-focus sealed tube'
_diffrn_radiation_type MoK\a
_diffrn_radiation_wavelength 0.71073
_diffrn_reflns_av_R_equivalents 0.0694
_diffrn_reflns_av_sigmaI/netI 0.0759
_diffrn_reflns_limit_h_max 35
_diffrn_reflns_limit_h_min -35
_diffrn_reflns_limit_k_max 14
_diffrn_reflns_limit_k_min -14
_diffrn_reflns_limit_l_max 27
_diffrn_reflns_limit_l_min -26
_diffrn_reflns_number 22711
_diffrn_reflns_theta_full 27.00
_diffrn_reflns_theta_max 27.00
_diffrn_reflns_theta_min 1.73
_exptl_absorpt_coefficient_mu 0.273
_exptl_absorpt_correction_type none
_exptl_crystal_colour colourless
_exptl_crystal_density_diffrn 1.426
_exptl_crystal_density_method 'not measured'
_exptl_crystal_description block
_exptl_crystal_F_000 2544
_exptl_crystal_size_max 0.23
_exptl_crystal_size_mid 0.10
_exptl_crystal_size_min 0.10
_refine_diff_density_max 0.225
_refine_diff_density_min -0.277
_refine_ls_extinction_method none
_refine_ls_goodness_of_fit_ref 1.009
_refine_ls_hydrogen_treatment constr
_refine_ls_matrix_type full
_refine_ls_number_parameters 397
_refine_ls_number_reflns 6251
_refine_ls_number_restraints 0
_refine_ls_restrained_S_all 1.009
_refine_ls_R_factor_all 0.1343
_refine_ls_R_factor_gt 0.0658
_refine_ls_shift/su_max 0.000
_refine_ls_shift/su_mean 0.000
_refine_ls_structure_factor_coef Fsqd
_refine_ls_weighting_details 'calc w = 1/[\s^2^(Fo^2^)+(0.0656P)^2^] where P=(Fo^2^+2Fc^2^)/3'
_refine_ls_weighting_scheme calc
_refine_ls_wR_factor_gt 0.1373
_refine_ls_wR_factor_ref 0.1595
_reflns_number_gt 3432
_reflns_number_total 6251
_reflns_threshold_expression I>2\s(I)
_cod_data_source_file at2685.cif
_cod_data_source_block I
_cod_original_cell_volume 5772.2(7)
_cod_original_sg_symbol_H-M 'C 2/c'
_cod_database_code 2220400
_cod_database_fobs_code 2220400

loop_
_symmetry_equiv_pos_as_xyz
'x, y, z'
'-x, y, -z+1/2'
'x+1/2, y+1/2, z'
'-x+1/2, y+1/2, -z+1/2'
'-x, -y, -z'
'x, -y, z-1/2'
'-x+1/2, -y+1/2, -z'
'x+1/2, -y+1/2, z-1/2'

loop_
_atom_site_type_symbol
_atom_site_label
_atom_site_fract_x
_atom_site_fract_y
_atom_site_fract_z
_atom_site_U_iso_or_equiv
_atom_site_adp_type
_atom_site_calc_flag
_atom_site_refinement_flags
_atom_site_occupancy
_atom_site_disorder_assembly
_atom_site_disorder_group
C C1 0.15141(12) 0.7594(3) 0.30121(18) 0.0559(9) Uani d . 1 . .
C C2 0.16014(13) 0.6517(3) 0.28105(19) 0.0618(9) Uani d . 1 . .
H H2 0.1349 0.5902 0.2705 0.074 Uiso calc R 1 . .
C C3 0.20679(12) 0.6352(3) 0.27648(17) 0.0562(9) Uani d . 1 . .
H H3 0.2130 0.5624 0.2623 0.067 Uiso calc R 1 . .
C C4 0.24445(11) 0.7262(3) 0.29288(15) 0.0425(7) Uani d . 1 . .
C C5 0.23582(12) 0.8331(3) 0.31471(17) 0.0545(8) Uani d . 1 . .
H H5 0.2617 0.8938 0.3269 0.065 Uiso calc R 1 . .
C C6 0.18899(12) 0.8510(3) 0.31871(19) 0.0615(9) Uani d . 1 . .
H H6 0.1828 0.9237 0.3330 0.074 Uiso calc R 1 . .
C C7 0.29051(12) 0.7746(3) 0.22679(17) 0.0502(8) Uani d . 1 . .
C C8 0.33543(12) 0.7466(3) 0.21498(16) 0.0485(8) Uani d . 1 . .
C C9 0.33834(15) 0.8010(3) 0.15926(19) 0.0705(10) Uani d . 1 . .
H H9 0.3132 0.8613 0.1318 0.085 Uiso calc R 1 . .
C C10 0.37794(16) 0.7665(4) 0.1447(2) 0.0827(12) Uani d . 1 . .
H H10 0.3796 0.8031 0.1073 0.099 Uiso calc R 1 . .
C C11 0.41546(16) 0.6774(4) 0.1854(2) 0.0776(12) Uani d . 1 . .
H H11 0.4419 0.6536 0.1746 0.093 Uiso calc R 1 . .
C C12 0.41441(13) 0.6231(3) 0.24197(17) 0.0597(9) Uani d . 1 . .
H H12 0.4401 0.5634 0.2691 0.072 Uiso calc R 1 . .
C C13 0.37438(11) 0.6583(3) 0.25844(16) 0.0460(7) Uani d . 1 . .
C C14 0.33712(11) 0.6382(2) 0.32842(15) 0.0384(7) Uani d . 1 . .
C C15 0.38186(11) 0.5356(2) 0.44066(15) 0.0359(7) Uani d . 1 . .
C C16 0.43022(11) 0.5918(2) 0.49417(16) 0.0434(7) Uani d . 1 . .
H H16 0.4341 0.6728 0.4923 0.052 Uiso calc R 1 . .
C C17 0.47308(12) 0.5260(3) 0.55090(16) 0.0510(8) Uani d . 1 . .
H H17 0.5061 0.5629 0.5876 0.061 Uiso calc R 1 . .
C C18 0.46706(11) 0.4053(3) 0.55324(15) 0.0430(7) Uani d . 1 . .
H H18 0.4958 0.3604 0.5912 0.052 Uiso calc R 1 . .
C C19 0.41816(11) 0.3536(2) 0.49879(15) 0.0346(6) Uani d . 1 . .
C C20 0.37475(10) 0.4164(2) 0.44153(15) 0.0362(6) Uani d . 1 . .
H H20 0.3418 0.3794 0.4048 0.043 Uiso calc R 1 . .
C C21 0.42029(10) 0.1591(2) 0.46272(15) 0.0365(6) Uani d . 1 . .
C C22 0.46375(11) 0.1061(2) 0.40343(15) 0.0402(7) Uani d . 1 . .
C C23 0.49672(11) 0.1357(3) 0.37574(16) 0.0507(8) Uani d . 1 . .
H H23 0.5096 0.2126 0.3803 0.061 Uiso calc R 1 . .
C C24 0.51062(12) 0.0527(3) 0.34157(18) 0.0626(9) Uani d . 1 . .
H H24 0.5332 0.0736 0.3238 0.075 Uiso calc R 1 . .
C C25 0.49123(13) -0.0619(3) 0.33343(18) 0.0616(9) Uani d . 1 . .
H H25 0.5011 -0.1179 0.3108 0.074 Uiso calc R 1 . .
C C26 0.45743(11) -0.0925(3) 0.35886(17) 0.0532(8) Uani d . 1 . .
H H26 0.4441 -0.1692 0.3531 0.064 Uiso calc R 1 . .
C C27 0.44305(10) -0.0085(2) 0.39337(15) 0.0388(7) Uani d . 1 . .
C C28 0.40453(11) -0.0402(3) 0.41594(16) 0.0432(7) Uani d . 1 . .
C C29 0.35068(11) 0.0301(2) 0.46823(15) 0.0404(7) Uani d . 1 . .
C C30 0.30465(12) 0.1049(3) 0.44078(17) 0.0490(8) Uani d . 1 . .
H H30 0.3016 0.1704 0.4129 0.059 Uiso calc R 1 . .
C C31 0.26329(13) 0.0809(3) 0.45527(19) 0.0628(9) Uani d . 1 . .
H H31 0.2325 0.1315 0.4379 0.075 Uiso calc R 1 . .
C C32 0.26727(14) -0.0164(3) 0.4949(2) 0.0614(9) Uani d . 1 . .
C C33 0.31256(14) -0.0906(3) 0.52176(18) 0.0628(9) Uani d . 1 . .
H H33 0.3150 -0.1568 0.5487 0.075 Uiso calc R 1 . .
C C34 0.35451(12) -0.0670(3) 0.50883(16) 0.0516(8) Uani d . 1 . .
H H34 0.3856 -0.1170 0.5276 0.062 Uiso calc R 1 . .
Cl Cl1 0.09206(4) 0.78360(10) 0.30638(6) 0.0883(4) Uani d . 1 . .
Cl Cl2 0.21428(5) -0.04566(12) 0.51094(7) 0.1140(5) Uani d . 1 . .
N N1 0.29124(9) 0.7099(2) 0.28274(13) 0.0414(6) Uani d . 1 . .
N N2 0.37633(9) 0.6075(2) 0.31840(12) 0.0417(6) Uani d . 1 . .
N N3 0.45216(9) 0.19030(19) 0.44073(12) 0.0405(6) Uani d . 1 . .
N N4 0.39348(9) 0.05110(19) 0.45116(12) 0.0384(6) Uani d . 1 . .
O O1 0.33518(7) 0.60201(16) 0.38599(10) 0.0447(5) Uani d . 1 . .
O O2 0.25236(9) 0.8446(2) 0.18965(12) 0.0715(7) Uani d . 1 . .
O O3 0.40913(7) 0.23167(15) 0.50289(10) 0.0408(5) Uani d . 1 . .
O O4 0.38040(9) -0.13455(18) 0.40336(13) 0.0649(7) Uani d . 1 . .

loop_
_atom_site_aniso_label
_atom_site_aniso_U_11
_atom_site_aniso_U_22
_atom_site_aniso_U_33
_atom_site_aniso_U_12
_atom_site_aniso_U_13
_atom_site_aniso_U_23
C1 0.0412(16) 0.061(2) 0.063(2) 0.0031(16) 0.0265(16) 0.0035(18)
C2 0.0488(18) 0.049(2) 0.082(3) -0.0122(16) 0.0319(18) -0.0058(19)
C3 0.0533(18) 0.0416(19) 0.068(2) -0.0043(16) 0.0293(17) -0.0063(17)
C4 0.0335(14) 0.0388(18) 0.0436(18) 0.0036(13) 0.0132(13) 0.0048(14)
C5 0.0429(17) 0.043(2) 0.069(2) -0.0033(15) 0.0247(16) -0.0038(17)
C6 0.0452(17) 0.047(2) 0.082(3) 0.0029(16) 0.0282(17) -0.0100(18)
C7 0.0454(17) 0.048(2) 0.0401(19) -0.0037(15) 0.0117(15) 0.0051(16)
C8 0.0494(17) 0.051(2) 0.0359(18) -0.0070(15) 0.0172(15) 0.0045(15)
C9 0.069(2) 0.081(3) 0.052(2) -0.010(2) 0.0263(19) 0.013(2)
C10 0.072(2) 0.123(4) 0.054(2) -0.017(3) 0.035(2) 0.006(3)
C11 0.075(2) 0.110(4) 0.062(3) -0.016(2) 0.046(2) -0.013(2)
C12 0.0563(19) 0.074(3) 0.051(2) -0.0059(17) 0.0307(17) -0.0092(18)
C13 0.0439(16) 0.050(2) 0.0389(18) -0.0101(14) 0.0189(14) -0.0082(15)
C14 0.0393(15) 0.0325(17) 0.0362(17) -0.0018(13) 0.0158(13) 0.0015(13)
C15 0.0382(14) 0.0334(17) 0.0399(17) 0.0063(13) 0.0235(13) 0.0072(14)
C16 0.0502(17) 0.0269(16) 0.0521(19) -0.0039(13) 0.0270(15) -0.0011(14)
C17 0.0451(17) 0.043(2) 0.047(2) -0.0094(14) 0.0135(15) -0.0039(16)
C18 0.0419(16) 0.0392(18) 0.0384(17) 0.0024(13) 0.0156(14) 0.0055(14)
C19 0.0432(15) 0.0255(15) 0.0422(17) -0.0030(12) 0.0278(14) -0.0001(13)
C20 0.0329(14) 0.0360(17) 0.0365(16) -0.0042(12) 0.0167(12) -0.0052(13)
C21 0.0370(14) 0.0288(16) 0.0414(17) 0.0008(12) 0.0197(13) -0.0009(13)
C22 0.0365(14) 0.0397(18) 0.0420(17) -0.0023(13) 0.0197(13) -0.0031(14)
C23 0.0518(17) 0.052(2) 0.054(2) -0.0095(15) 0.0329(16) -0.0074(16)
C24 0.0541(19) 0.082(3) 0.063(2) -0.0146(19) 0.0385(18) -0.018(2)
C25 0.0528(18) 0.069(2) 0.067(2) 0.0015(18) 0.0351(18) -0.018(2)
C26 0.0444(16) 0.048(2) 0.064(2) -0.0031(15) 0.0278(16) -0.0148(17)
C27 0.0325(14) 0.0362(17) 0.0429(17) -0.0004(12) 0.0171(13) -0.0052(14)
C28 0.0417(15) 0.0326(17) 0.0532(19) 0.0014(14) 0.0243(14) -0.0015(15)
C29 0.0385(15) 0.0370(17) 0.0476(18) -0.0055(13) 0.0247(14) -0.0008(15)
C30 0.0478(16) 0.0437(19) 0.060(2) 0.0019(15) 0.0320(16) 0.0043(16)
C31 0.0513(19) 0.066(2) 0.079(3) 0.0040(17) 0.0404(19) -0.005(2)
C32 0.065(2) 0.070(3) 0.071(2) -0.0168(19) 0.051(2) -0.011(2)
C33 0.073(2) 0.066(2) 0.058(2) -0.013(2) 0.0403(19) 0.0077(19)
C34 0.0539(18) 0.046(2) 0.052(2) 0.0009(15) 0.0267(16) 0.0093(16)
Cl1 0.0611(5) 0.0904(8) 0.1270(9) 0.0016(5) 0.0599(6) -0.0005(7)
Cl2 0.1066(8) 0.1518(12) 0.1397(11) -0.0316(8) 0.1032(8) -0.0167(9)
N1 0.0382(12) 0.0372(14) 0.0401(14) 0.0015(11) 0.0156(11) 0.0056(12)
N2 0.0447(13) 0.0413(15) 0.0408(14) 0.0015(11) 0.0243(12) 0.0008(12)
N3 0.0452(13) 0.0337(14) 0.0461(15) -0.0044(11) 0.0271(12) -0.0036(12)
N4 0.0415(12) 0.0280(13) 0.0506(15) -0.0043(10) 0.0280(12) -0.0044(11)
O1 0.0427(10) 0.0424(12) 0.0497(12) 0.0110(9) 0.0255(10) 0.0148(10)
O2 0.0596(13) 0.0775(17) 0.0605(15) 0.0203(13) 0.0214(12) 0.0328(14)
O3 0.0572(11) 0.0245(10) 0.0509(13) -0.0027(9) 0.0358(10) -0.0013(9)
O4 0.0691(14) 0.0408(13) 0.1020(19) -0.0178(11) 0.0576(14) -0.0200(13)

loop_
_atom_type_symbol
_atom_type_description
_atom_type_scat_dispersion_real
_atom_type_scat_dispersion_imag
_atom_type_scat_source
C C 0.0033 0.0016 'International Tables Vol C Tables 4.2.6.8 and 6.1.1.4'
H H 0.0000 0.0000 'International Tables Vol C Tables 4.2.6.8 and 6.1.1.4'
N N 0.0061 0.0033 'International Tables Vol C Tables 4.2.6.8 and 6.1.1.4'
O O 0.0106 0.0060 'International Tables Vol C Tables 4.2.6.8 and 6.1.1.4'
Cl Cl 0.1484 0.1585 'International Tables Vol C Tables 4.2.6.8 and 6.1.1.4'

loop_
_geom_angle_atom_site_label_1
_geom_angle_atom_site_label_2
_geom_angle_atom_site_label_3
_geom_angle_site_symmetry_1
_geom_angle_site_symmetry_3
_geom_angle
_geom_angle_publ_flag
C2 C1 C6 . . 121.4(3) ?
C2 C1 Cl1 . . 120.1(3) ?
C6 C1 Cl1 . . 118.5(3) ?
C1 C2 C3 . . 119.0(3) ?
C1 C2 H2 . . 120.5 ?
C3 C2 H2 . . 120.5 ?
C2 C3 C4 . . 120.4(3) ?
C2 C3 H3 . . 119.8 ?
C4 C3 H3 . . 119.8 ?
C5 C4 C3 . . 119.9(3) ?
C5 C4 N1 . . 120.4(3) ?
C3 C4 N1 . . 119.6(3) ?
C4 C5 C6 . . 120.3(3) ?
C4 C5 H5 . . 119.9 ?
C6 C5 H5 . . 119.9 ?
C5 C6 C1 . . 119.0(3) ?
C5 C6 H6 . . 120.5 ?
C1 C6 H6 . . 120.5 ?
O2 C7 N1 . . 120.3(3) ?
O2 C7 C8 . . 124.4(3) ?
N1 C7 C8 . . 115.2(3) ?
C9 C8 C13 . . 120.4(3) ?
C9 C8 C7 . . 121.1(3) ?
C13 C8 C7 . . 118.5(3) ?
C10 C9 C8 . . 120.3(4) ?
C10 C9 H9 . . 119.8 ?
C8 C9 H9 . . 119.8 ?
C9 C10 C11 . . 120.0(4) ?
C9 C10 H10 . . 120.0 ?
C11 C10 H10 . . 120.0 ?
C10 C11 C12 . . 121.1(3) ?
C10 C11 H11 . . 119.5 ?
C12 C11 H11 . . 119.5 ?
C11 C12 C13 . . 119.8(3) ?
C11 C12 H12 . . 120.1 ?
C13 C12 H12 . . 120.1 ?
N2 C13 C8 . . 122.8(3) ?
N2 C13 C12 . . 118.8(3) ?
C8 C13 C12 . . 118.3(3) ?
N2 C14 O1 . . 123.0(2) ?
N2 C14 N1 . . 126.4(3) ?
O1 C14 N1 . . 110.6(2) ?
C20 C15 C16 . . 122.2(3) ?
C20 C15 O1 . . 117.5(2) ?
C16 C15 O1 . . 120.1(2) ?
C15 C16 C17 . . 118.9(3) ?
C15 C16 H16 . . 120.5 ?
C17 C16 H16 . . 120.5 ?
C16 C17 C18 . . 120.2(3) ?
C16 C17 H17 . . 119.9 ?
C18 C17 H17 . . 119.9 ?
C19 C18 C17 . . 118.7(3) ?
C19 C18 H18 . . 120.6 ?
C17 C18 H18 . . 120.6 ?
C18 C19 C20 . . 122.6(2) ?
C18 C19 O3 . . 119.8(2) ?
C20 C19 O3 . . 117.5(2) ?
C15 C20 C19 . . 117.4(2) ?
C15 C20 H20 . . 121.3 ?
C19 C20 H20 . . 121.3 ?
N3 C21 O3 . . 121.6(2) ?
N3 C21 N4 . . 127.1(2) ?
O3 C21 N4 . . 111.3(2) ?
C23 C22 C27 . . 118.6(3) ?
C23 C22 N3 . . 119.9(3) ?
C27 C22 N3 . . 121.5(2) ?
C24 C23 C22 . . 120.8(3) ?
C24 C23 H23 . . 119.6 ?
C22 C23 H23 . . 119.6 ?
C23 C24 C25 . . 120.4(3) ?
C23 C24 H24 . . 119.8 ?
C25 C24 H24 . . 119.8 ?
C26 C25 C24 . . 119.8(3) ?
C26 C25 H25 . . 120.1 ?
C24 C25 H25 . . 120.1 ?
C25 C26 C27 . . 120.0(3) ?
C25 C26 H26 . . 120.0 ?
C27 C26 H26 . . 120.0 ?
C22 C27 C26 . . 120.3(3) ?
C22 C27 C28 . . 120.2(2) ?
C26 C27 C28 . . 119.4(3) ?
O4 C28 N4 . . 120.5(3) ?
O4 C28 C27 . . 124.7(3) ?
N4 C28 C27 . . 114.6(2) ?
C34 C29 C30 . . 119.9(3) ?
C34 C29 N4 . . 120.1(2) ?
C30 C29 N4 . . 119.9(2) ?
C31 C30 C29 . . 119.1(3) ?
C31 C30 H30 . . 120.5 ?
C29 C30 H30 . . 120.5 ?
C32 C31 C30 . . 120.5(3) ?
C32 C31 H31 . . 119.8 ?
C30 C31 H31 . . 119.8 ?
C31 C32 C33 . . 120.5(3) ?
C31 C32 Cl2 . . 119.5(3) ?
C33 C32 Cl2 . . 120.0(3) ?
C32 C33 C34 . . 119.8(3) ?
C32 C33 H33 . . 120.1 ?
C34 C33 H33 . . 120.1 ?
C33 C34 C29 . . 120.3(3) ?
C33 C34 H34 . . 119.9 ?
C29 C34 H34 . . 119.9 ?
C14 N1 C7 . . 119.7(2) ?
C14 N1 C4 . . 122.3(2) ?
C7 N1 C4 . . 117.9(2) ?
C14 N2 C13 . . 116.1(2) ?
C21 N3 C22 . . 117.0(2) ?
C21 N4 C28 . . 119.3(2) ?
C21 N4 C29 . . 122.7(2) ?
C28 N4 C29 . . 117.8(2) ?
C14 O1 C15 . . 116.9(2) ?
C21 O3 C19 . . 116.43(19) ?

loop_
_geom_bond_atom_site_label_1
_geom_bond_atom_site_label_2
_geom_bond_site_symmetry_2
_geom_bond_distance
_geom_bond_publ_flag
C1 C2 . 1.364(4) ?
C1 C6 . 1.380(4) ?
C1 Cl1 . 1.749(3) ?
C2 C3 . 1.377(4) ?
C2 H2 . 0.9300 ?
C3 C4 . 1.380(4) ?
C3 H3 . 0.9300 ?
C4 C5 . 1.370(4) ?
C4 N1 . 1.454(3) ?
C5 C6 . 1.377(4) ?
C5 H5 . 0.9300 ?
C6 H6 . 0.9300 ?
C7 O2 . 1.221(3) ?
C7 N1 . 1.402(4) ?
C7 C8 . 1.449(4) ?
C8 C9 . 1.392(4) ?
C8 C13 . 1.403(4) ?
C9 C10 . 1.364(5) ?
C9 H9 . 0.9300 ?
C10 C11 . 1.379(5) ?
C10 H10 . 0.9300 ?
C11 C12 . 1.380(5) ?
C11 H11 . 0.9300 ?
C12 C13 . 1.406(4) ?
C12 H12 . 0.9300 ?
C13 N2 . 1.389(3) ?
C14 N2 . 1.278(3) ?
C14 O1 . 1.336(3) ?
C14 N1 . 1.385(3) ?
C15 C20 . 1.370(4) ?
C15 C16 . 1.372(4) ?
C15 O1 . 1.415(3) ?
C16 C17 . 1.381(4) ?
C16 H16 . 0.9300 ?
C17 C18 . 1.385(4) ?
C17 H17 . 0.9300 ?
C18 C19 . 1.365(4) ?
C18 H18 . 0.9300 ?
C19 C20 . 1.374(3) ?
C19 O3 . 1.419(3) ?
C20 H20 . 0.9300 ?
C21 N3 . 1.268(3) ?
C21 O3 . 1.349(3) ?
C21 N4 . 1.389(3) ?
C22 C23 . 1.386(4) ?
C22 C27 . 1.394(4) ?
C22 N3 . 1.396(3) ?
C23 C24 . 1.376(4) ?
C23 H23 . 0.9300 ?
C24 C25 . 1.384(4) ?
C24 H24 . 0.9300 ?
C25 C26 . 1.372(4) ?
C25 H25 . 0.9300 ?
C26 C27 . 1.396(4) ?
C26 H26 . 0.9300 ?
C27 C28 . 1.450(4) ?
C28 O4 . 1.217(3) ?
C28 N4 . 1.415(3) ?
C29 C34 . 1.376(4) ?
C29 C30 . 1.382(4) ?
C29 N4 . 1.453(3) ?
C30 C31 . 1.381(4) ?
C30 H30 . 0.9300 ?
C31 C32 . 1.364(5) ?
C31 H31 . 0.9300 ?
C32 C33 . 1.364(5) ?
C32 Cl2 . 1.730(3) ?
C33 C34 . 1.374(4) ?
C33 H33 . 0.9300 ?
C34 H34 . 0.9300 ?

loop_
_geom_hbond_atom_site_label_D
_geom_hbond_atom_site_label_H
_geom_hbond_atom_site_label_A
_geom_hbond_site_symmetry_A
_geom_hbond_distance_DH
_geom_hbond_distance_HA
_geom_hbond_distance_DA
_geom_hbond_angle_DHA
C20 H20 O2 4_545 0.93 2.34 3.234(3) 162.2

loop_
_geom_torsion_atom_site_label_1
_geom_torsion_atom_site_label_2
_geom_torsion_atom_site_label_3
_geom_torsion_atom_site_label_4
_geom_torsion_site_symmetry_1
_geom_torsion_site_symmetry_2
_geom_torsion_site_symmetry_3
_geom_torsion_site_symmetry_4
_geom_torsion
_geom_torsion_publ_flag
C6 C1 C2 C3 . . . . -1.5(5) ?
Cl1 C1 C2 C3 . . . . 179.2(3) ?
C1 C2 C3 C4 . . . . 0.7(5) ?
C2 C3 C4 C5 . . . . 0.8(5) ?
C2 C3 C4 N1 . . . . -175.6(3) ?
C3 C4 C5 C6 . . . . -1.5(5) ?
N1 C4 C5 C6 . . . . 174.9(3) ?
C4 C5 C6 C1 . . . . 0.7(5) ?
C2 C1 C6 C5 . . . . 0.9(5) ?
Cl1 C1 C6 C5 . . . . -179.9(2) ?
O2 C7 C8 C9 . . . . 1.0(5) ?
N1 C7 C8 C9 . . . . 177.5(3) ?
O2 C7 C8 C13 . . . . -175.6(3) ?
N1 C7 C8 C13 . . . . 1.0(4) ?
C13 C8 C9 C10 . . . . 2.1(5) ?
C7 C8 C9 C10 . . . . -174.3(3) ?
C8 C9 C10 C11 . . . . -0.2(6) ?
C9 C10 C11 C12 . . . . -1.0(6) ?
C10 C11 C12 C13 . . . . 0.3(5) ?
C9 C8 C13 N2 . . . . 174.8(3) ?
C7 C8 C13 N2 . . . . -8.7(4) ?
C9 C8 C13 C12 . . . . -2.8(4) ?
C7 C8 C13 C12 . . . . 173.8(3) ?
C11 C12 C13 N2 . . . . -176.1(3) ?
C11 C12 C13 C8 . . . . 1.6(5) ?
C20 C15 C16 C17 . . . . -0.2(4) ?
O1 C15 C16 C17 . . . . 173.9(2) ?
C15 C16 C17 C18 . . . . 0.1(4) ?
C16 C17 C18 C19 . . . . -0.2(4) ?
C17 C18 C19 C20 . . . . 0.3(4) ?
C17 C18 C19 O3 . . . . -175.2(2) ?
C16 C15 C20 C19 . . . . 0.3(4) ?
O1 C15 C20 C19 . . . . -174.0(2) ?
C18 C19 C20 C15 . . . . -0.3(4) ?
O3 C19 C20 C15 . . . . 175.3(2) ?
C27 C22 C23 C24 . . . . -2.5(4) ?
N3 C22 C23 C24 . . . . 177.2(3) ?
C22 C23 C24 C25 . . . . 0.8(5) ?
C23 C24 C25 C26 . . . . 0.7(5) ?
C24 C25 C26 C27 . . . . -0.5(5) ?
C23 C22 C27 C26 . . . . 2.7(4) ?
N3 C22 C27 C26 . . . . -177.0(3) ?
C23 C22 C27 C28 . . . . -174.8(3) ?
N3 C22 C27 C28 . . . . 5.5(4) ?
C25 C26 C27 C22 . . . . -1.2(4) ?
C25 C26 C27 C28 . . . . 176.3(3) ?
C22 C27 C28 O4 . . . . 173.0(3) ?
C26 C27 C28 O4 . . . . -4.5(4) ?
C22 C27 C28 N4 . . . . -3.3(4) ?
C26 C27 C28 N4 . . . . 179.3(2) ?
C34 C29 C30 C31 . . . . 0.5(4) ?
N4 C29 C30 C31 . . . . 177.5(3) ?
C29 C30 C31 C32 . . . . -1.3(5) ?
C30 C31 C32 C33 . . . . 1.0(5) ?
C30 C31 C32 Cl2 . . . . -178.9(2) ?
C31 C32 C33 C34 . . . . 0.0(5) ?
Cl2 C32 C33 C34 . . . . 180.0(3) ?
C32 C33 C34 C29 . . . . -0.8(5) ?
C30 C29 C34 C33 . . . . 0.5(4) ?
N4 C29 C34 C33 . . . . -176.5(3) ?
N2 C14 N1 C7 . . . . -12.6(4) ?
O1 C14 N1 C7 . . . . 168.3(2) ?
N2 C14 N1 C4 . . . . 170.8(3) ?
O1 C14 N1 C4 . . . . -8.3(3) ?
O2 C7 N1 C14 . . . . -174.7(3) ?
C8 C7 N1 C14 . . . . 8.7(4) ?
O2 C7 N1 C4 . . . . 2.1(4) ?
C8 C7 N1 C4 . . . . -174.6(2) ?
C5 C4 N1 C14 . . . . 112.2(3) ?
C3 C4 N1 C14 . . . . -71.4(3) ?
C5 C4 N1 C7 . . . . -64.5(4) ?
C3 C4 N1 C7 . . . . 112.0(3) ?
O1 C14 N2 C13 . . . . -176.1(2) ?
N1 C14 N2 C13 . . . . 4.8(4) ?
C8 C13 N2 C14 . . . . 6.0(4) ?
C12 C13 N2 C14 . . . . -176.5(3) ?
O3 C21 N3 C22 . . . . 176.2(2) ?
N4 C21 N3 C22 . . . . -2.9(4) ?
C23 C22 N3 C21 . . . . 177.8(3) ?
C27 C22 N3 C21 . . . . -2.5(4) ?
N3 C21 N4 C28 . . . . 5.0(4) ?
O3 C21 N4 C28 . . . . -174.2(2) ?
N3 C21 N4 C29 . . . . -169.8(3) ?
O3 C21 N4 C29 . . . . 11.0(3) ?
O4 C28 N4 C21 . . . . -178.0(3) ?
C27 C28 N4 C21 . . . . -1.5(4) ?
O4 C28 N4 C29 . . . . -2.9(4) ?
C27 C28 N4 C29 . . . . 173.5(2) ?
C34 C29 N4 C21 . . . . -130.7(3) ?
C30 C29 N4 C21 . . . . 52.3(4) ?
C34 C29 N4 C28 . . . . 54.4(4) ?
C30 C29 N4 C28 . . . . -122.6(3) ?
N2 C14 O1 C15 . . . . 5.8(4) ?
N1 C14 O1 C15 . . . . -175.0(2) ?
C20 C15 O1 C14 . . . . -103.7(3) ?
C16 C15 O1 C14 . . . . 82.0(3) ?
N3 C21 O3 C19 . . . . 20.3(4) ?
N4 C21 O3 C19 . . . . -160.5(2) ?
C18 C19 O3 C21 . . . . -98.9(3) ?
C20 C19 O3 C21 . . . . 85.4(3) ?

loop_
_cod_related_entry_id
_cod_related_entry_database
_cod_related_entry_code
1 ChemSpider 24741323
